data_4069136
loop_
_publ_author_name
'Bazinet, Patrick'
'Tilley, T. Don'

_publ_section_title
;
 Octa- and Nonamethylfluorenyl Complexes of Zirconium(IV): Reactive
 Hydride Derivatives and Reversible Hydrogen Migration between the Metal
 and the Fluorenyl Ligand
;
_journal_issue 7
_journal_name_full Organometallics
_journal_page_first 2285
_journal_paper_doi 10.1021/om900047x
_journal_volume 28
_journal_year 2009
_chemical_formula_moiety 'C33 H50 Si2 Zr'
_chemical_formula_sum 'C33 H50 Si2 Zr'
_chemical_formula_weight 594.13
_chemical_name_systematic
; 
 ? 
;
_space_group_IT_number 2
_symmetry_cell_setting triclinic
_symmetry_space_group_name_Hall '-P 1'
_symmetry_space_group_name_H-M 'P -1'
_atom_sites_solution_hydrogens geom
_atom_sites_solution_primary direct
_atom_sites_solution_secondary difmap
_audit_creation_method SHELXL-97
_cell_angle_alpha 96.454(3)
_cell_angle_beta 92.927(3)
_cell_angle_gamma 104.927(3)
_cell_formula_units_Z 2
_cell_length_a 9.926(2)
_cell_length_b 9.966(2)
_cell_length_c 16.895(4)
_cell_measurement_reflns_used 2584
_cell_measurement_temperature 125(2)
_cell_measurement_theta_max 24.296
_cell_measurement_theta_min 3.393
_cell_volume 1599.1(6)
_computing_cell_refinement 'Bruker SMART'
_computing_data_collection 'Bruker SMART'
_computing_data_reduction 'Bruker SAINT'
_computing_molecular_graphics 'Bruker SHELXTL'
_computing_publication_material POV-Ray
_computing_structure_refinement 'SHELXL-97 (Sheldrick, 1997)'
_computing_structure_solution 'SHELXS-97 (Sheldrick, 1990)'
_diffrn_ambient_temperature 125(2)
_diffrn_measured_fraction_theta_full 0.961
_diffrn_measured_fraction_theta_max 0.961
_diffrn_measurement_device_type 'CCD area detector'
_diffrn_measurement_method 'phi and omega scans'
_diffrn_radiation_monochromator graphite
_diffrn_radiation_source 'fine-focus sealed tube'
_diffrn_radiation_type MoK\a
_diffrn_radiation_wavelength 0.71073
_diffrn_reflns_av_R_equivalents 0.0186
_diffrn_reflns_av_sigmaI/netI 0.0419
_diffrn_reflns_limit_h_max 9
_diffrn_reflns_limit_h_min -11
_diffrn_reflns_limit_k_max 10
_diffrn_reflns_limit_k_min -11
_diffrn_reflns_limit_l_max 19
_diffrn_reflns_limit_l_min -19
_diffrn_reflns_number 8121
_diffrn_reflns_theta_full 24.70
_diffrn_reflns_theta_max 24.70
_diffrn_reflns_theta_min 3.39
_diffrn_standards_decay_% 0
_diffrn_standards_interval_count 0
_diffrn_standards_interval_time 0
_diffrn_standards_number 0
_exptl_absorpt_coefficient_mu 0.438
_exptl_absorpt_correction_T_max 0.936
_exptl_absorpt_correction_T_min 0.908
_exptl_absorpt_correction_type multi-scan
_exptl_absorpt_process_details 'sababs, 2004'
_exptl_crystal_colour Brown
_exptl_crystal_density_diffrn 1.234
_exptl_crystal_density_method 'not measured'
_exptl_crystal_description Block
_exptl_crystal_F_000 632
_exptl_crystal_size_max 0.20
_exptl_crystal_size_mid 0.20
_exptl_crystal_size_min 0.15
_refine_diff_density_max 0.606
_refine_diff_density_min -0.462
_refine_diff_density_rms 0.075
_refine_ls_extinction_method none
_refine_ls_goodness_of_fit_ref 1.042
_refine_ls_hydrogen_treatment mixed
_refine_ls_matrix_type full
_refine_ls_number_parameters 329
_refine_ls_number_reflns 5239
_refine_ls_number_restraints 0
_refine_ls_restrained_S_all 1.042
_refine_ls_R_factor_all 0.0583
_refine_ls_R_factor_gt 0.0414
_refine_ls_shift/su_max 0.001
_refine_ls_shift/su_mean 0.000
_refine_ls_structure_factor_coef Fsqd
_refine_ls_weighting_details 'calc w=1/[\s^2^(Fo^2^)+(0.0678P)^2^+0.4265P] where P=(Fo^2^+2Fc^2^)/3'
_refine_ls_weighting_scheme calc
_refine_ls_wR_factor_gt 0.1036
_refine_ls_wR_factor_ref 0.1106
_reflns_number_gt 4130
_reflns_number_total 5239
_reflns_threshold_expression >2sigma(I)
_cod_data_source_file om900047x_si_002.cif
_cod_data_source_block pat2
_cod_database_code 4069136

loop_
_symmetry_equiv_pos_as_xyz
'x, y, z'
'-x, -y, -z'

loop_
_atom_site_label
_atom_site_type_symbol
_atom_site_fract_x
_atom_site_fract_y
_atom_site_fract_z
_atom_site_U_iso_or_equiv
_atom_site_adp_type
_atom_site_occupancy
_atom_site_symmetry_multiplicity
_atom_site_calc_flag
_atom_site_refinement_flags
Zr1 Zr 0.74756(3) 0.91449(3) 0.726904(19) 0.02229(12) Uani 1 1 d .
Si1 Si 0.78688(11) 0.68648(12) 0.53145(6) 0.0352(3) Uani 1 1 d .
C1 C 0.9980(3) 1.0230(3) 0.77782(19) 0.0229(7) Uani 1 1 d .
Si2 Si 0.49188(9) 0.57908(10) 0.81550(6) 0.0249(2) Uani 1 1 d .
C2 C 0.9201(3) 1.1222(3) 0.7797(2) 0.0237(7) Uani 1 1 d .
C3 C 0.9120(4) 1.2195(4) 0.7186(2) 0.0320(8) Uani 1 1 d .
H3A H 0.9844 1.2162 0.6817 0.038 Uiso 1 1 calc R
C4 C 0.7706(4) 1.1515(4) 0.6744(2) 0.0345(9) Uani 1 1 d .
C5 C 0.6551(4) 1.1255(4) 0.7212(2) 0.0302(8) Uani 1 1 d .
C6 C 0.6702(3) 1.0979(3) 0.8020(2) 0.0261(8) Uani 1 1 d .
C7 C 0.8098(3) 1.0918(3) 0.83229(19) 0.0217(7) Uani 1 1 d .
C8 C 0.8379(3) 0.9797(3) 0.87500(19) 0.0216(7) Uani 1 1 d .
C9 C 0.7909(3) 0.9290(4) 0.94764(19) 0.0261(8) Uani 1 1 d .
C10 C 0.8390(4) 0.8214(4) 0.9726(2) 0.0280(8) Uani 1 1 d .
C11 C 0.9368(4) 0.7643(4) 0.9299(2) 0.0276(8) Uani 1 1 d .
C12 C 0.9900(3) 0.8175(3) 0.8625(2) 0.0252(7) Uani 1 1 d .
C13 C 0.9462(3) 0.9323(3) 0.83737(19) 0.0214(7) Uani 1 1 d .
C14 C 1.1321(3) 1.0357(4) 0.7376(2) 0.0286(8) Uani 1 1 d .
H14A H 1.2101 1.0834 0.7753 0.043 Uiso 1 1 calc R
H14B H 1.1309 1.0879 0.6933 0.043 Uiso 1 1 calc R
H14C H 1.1406 0.9440 0.7188 0.043 Uiso 1 1 calc R
C15 C 0.9319(4) 1.3716(4) 0.7553(3) 0.0484(11) Uani 1 1 d .
H15A H 1.0243 1.4075 0.7818 0.073 Uiso 1 1 calc R
H15B H 0.8639 1.3757 0.7933 0.073 Uiso 1 1 calc R
H15C H 0.9201 1.4270 0.7138 0.073 Uiso 1 1 calc R
C16 C 0.7570(5) 1.1700(5) 0.5866(3) 0.0529(12) Uani 1 1 d .
H16A H 0.7695 1.2674 0.5817 0.079 Uiso 1 1 calc R
H16B H 0.6657 1.1175 0.5632 0.079 Uiso 1 1 calc R
H16C H 0.8270 1.1367 0.5594 0.079 Uiso 1 1 calc R
C17 C 0.5112(4) 1.1197(4) 0.6835(3) 0.0428(10) Uani 1 1 d .
H17A H 0.4988 1.2126 0.6875 0.064 Uiso 1 1 calc R
H17B H 0.4409 1.0618 0.7110 0.064 Uiso 1 1 calc R
H17C H 0.5030 1.0811 0.6282 0.064 Uiso 1 1 calc R
C18 C 0.5471(4) 1.0774(4) 0.8530(2) 0.0353(9) Uani 1 1 d .
H18A H 0.5393 1.1669 0.8768 0.053 Uiso 1 1 calc R
H18B H 0.5612 1.0225 0.8944 0.053 Uiso 1 1 calc R
H18C H 0.4628 1.0296 0.8203 0.053 Uiso 1 1 calc R
C19 C 0.7131(4) 1.0084(4) 1.0012(2) 0.0326(8) Uani 1 1 d .
H19A H 0.6902 0.9615 1.0472 0.049 Uiso 1 1 calc R
H19B H 0.6287 1.0128 0.9725 0.049 Uiso 1 1 calc R
H19C H 0.7709 1.1016 1.0179 0.049 Uiso 1 1 calc R
C20 C 0.7896(4) 0.7613(4) 1.0481(2) 0.0380(9) Uani 1 1 d .
H20A H 0.7247 0.8086 1.0706 0.057 Uiso 1 1 calc R
H20B H 0.8685 0.7742 1.0862 0.057 Uiso 1 1 calc R
H20C H 0.7443 0.6631 1.0353 0.057 Uiso 1 1 calc R
C21 C 0.9866(4) 0.6495(4) 0.9643(2) 0.0392(9) Uani 1 1 d .
H21A H 1.0513 0.6203 0.9304 0.059 Uiso 1 1 calc R
H21B H 0.9079 0.5712 0.9674 0.059 Uiso 1 1 calc R
H21C H 1.0322 0.6844 1.0168 0.059 Uiso 1 1 calc R
C22 C 1.0902(4) 0.7572(4) 0.8147(2) 0.0322(8) Uani 1 1 d .
H22A H 1.1095 0.6810 0.8391 0.048 Uiso 1 1 calc R
H22B H 1.1757 0.8285 0.8134 0.048 Uiso 1 1 calc R
H22C H 1.0489 0.7238 0.7611 0.048 Uiso 1 1 calc R
C23 C 0.6777(3) 0.6533(3) 0.68863(19) 0.0232(7) Uani 1 1 d .
H23A H 0.7352 0.5910 0.7018 0.028 Uiso 1 1 calc R
C24 C 0.6772(4) 0.7116(4) 0.6157(2) 0.0278(8) Uani 1 1 d .
C25 C 0.5684(3) 0.7808(4) 0.6186(2) 0.0280(8) Uani 1 1 d .
H25A H 0.5340 0.8211 0.5739 0.034 Uiso 1 1 calc R
C26 C 0.5029(3) 0.7619(4) 0.6895(2) 0.0282(8) Uani 1 1 d .
H26A H 0.4171 0.7882 0.7021 0.034 Uiso 1 1 calc R
C27 C 0.5697(3) 0.6828(3) 0.73551(19) 0.0248(8) Uani 1 1 d .
C28 C 0.6981(5) 0.5162(5) 0.4696(3) 0.0546(12) Uani 1 1 d .
H28A H 0.6896 0.4416 0.5018 0.082 Uiso 1 1 calc R
H28B H 0.7524 0.5009 0.4256 0.082 Uiso 1 1 calc R
H28C H 0.6067 0.5187 0.4494 0.082 Uiso 1 1 calc R
C29 C 0.9617(4) 0.6748(5) 0.5708(2) 0.0455(10) Uani 1 1 d .
H29A H 1.0098 0.7613 0.6029 0.068 Uiso 1 1 calc R
H29B H 1.0155 0.6577 0.5269 0.068 Uiso 1 1 calc R
H29C H 0.9501 0.5995 0.6027 0.068 Uiso 1 1 calc R
C30 C 0.8014(5) 0.8283(5) 0.4668(3) 0.0574(13) Uani 1 1 d .
H30A H 0.8473 0.9169 0.4975 0.086 Uiso 1 1 calc R
H30B H 0.7096 0.8297 0.4468 0.086 Uiso 1 1 calc R
H30C H 0.8549 0.8114 0.4228 0.086 Uiso 1 1 calc R
C31 C 0.3318(4) 0.4486(4) 0.7654(2) 0.0376(9) Uani 1 1 d .
H31A H 0.2865 0.3916 0.8035 0.056 Uiso 1 1 calc R
H31B H 0.3576 0.3904 0.7228 0.056 Uiso 1 1 calc R
H31C H 0.2690 0.4969 0.7440 0.056 Uiso 1 1 calc R
C32 C 0.6162(4) 0.4855(4) 0.8537(2) 0.0343(9) Uani 1 1 d .
H32A H 0.6986 0.5525 0.8795 0.051 Uiso 1 1 calc R
H32B H 0.6416 0.4294 0.8099 0.051 Uiso 1 1 calc R
H32C H 0.5726 0.4262 0.8913 0.051 Uiso 1 1 calc R
C33 C 0.4391(4) 0.6861(4) 0.9006(2) 0.0349(9) Uani 1 1 d .
H33A H 0.5205 0.7536 0.9271 0.052 Uiso 1 1 calc R
H33B H 0.3953 0.6258 0.9377 0.052 Uiso 1 1 calc R
H33C H 0.3745 0.7337 0.8806 0.052 Uiso 1 1 calc R
H1 H 0.848(4) 0.937(4) 0.650(2) 0.059(13) Uiso 1 1 d .

loop_
_atom_site_aniso_label
_atom_site_aniso_U_11
_atom_site_aniso_U_22
_atom_site_aniso_U_33
_atom_site_aniso_U_23
_atom_site_aniso_U_13
_atom_site_aniso_U_12
Zr1 0.02033(19) 0.02310(19) 0.0244(2) 0.00522(13) 0.00158(13) 0.00673(14)
Si1 0.0385(6) 0.0460(6) 0.0225(5) 0.0034(4) 0.0063(4) 0.0137(5)
C1 0.0205(17) 0.0221(17) 0.0247(18) 0.0017(14) 0.0048(14) 0.0028(14)
Si2 0.0212(5) 0.0237(5) 0.0285(5) 0.0040(4) 0.0049(4) 0.0027(4)
C2 0.0217(17) 0.0191(17) 0.0295(19) 0.0044(14) 0.0065(14) 0.0027(14)
C3 0.0247(19) 0.033(2) 0.045(2) 0.0183(17) 0.0137(16) 0.0117(16)
C4 0.035(2) 0.039(2) 0.038(2) 0.0180(17) 0.0096(17) 0.0195(18)
C5 0.0250(19) 0.0236(18) 0.045(2) 0.0098(16) 0.0037(16) 0.0096(15)
C6 0.0206(17) 0.0219(18) 0.037(2) 0.0047(15) 0.0078(15) 0.0067(14)
C7 0.0203(17) 0.0176(16) 0.0257(18) 0.0023(13) 0.0067(14) 0.0014(14)
C8 0.0171(16) 0.0212(17) 0.0230(17) -0.0008(13) 0.0002(13) 0.0004(14)
C9 0.0213(17) 0.0286(19) 0.0222(18) -0.0019(14) 0.0009(14) -0.0018(15)
C10 0.0252(18) 0.031(2) 0.0223(18) 0.0055(15) -0.0050(14) -0.0025(16)
C11 0.0260(19) 0.0276(19) 0.0272(19) 0.0044(15) -0.0067(15) 0.0050(15)
C12 0.0207(17) 0.0262(18) 0.0267(19) 0.0003(14) -0.0054(14) 0.0054(15)
C13 0.0210(17) 0.0182(17) 0.0217(17) -0.0001(13) -0.0030(13) 0.0013(14)
C14 0.0222(18) 0.0288(19) 0.037(2) 0.0077(16) 0.0085(15) 0.0092(15)
C15 0.034(2) 0.029(2) 0.088(3) 0.020(2) 0.017(2) 0.0114(18)
C16 0.056(3) 0.064(3) 0.055(3) 0.037(2) 0.017(2) 0.030(2)
C17 0.034(2) 0.047(2) 0.055(3) 0.019(2) 0.0045(19) 0.0210(19)
C18 0.0271(19) 0.037(2) 0.047(2) 0.0110(18) 0.0118(17) 0.0131(17)
C19 0.0278(19) 0.039(2) 0.027(2) -0.0005(16) 0.0066(15) 0.0023(17)
C20 0.040(2) 0.046(2) 0.024(2) 0.0105(17) 0.0005(17) 0.0021(19)
C21 0.042(2) 0.039(2) 0.039(2) 0.0136(18) -0.0053(18) 0.0118(19)
C22 0.031(2) 0.029(2) 0.038(2) 0.0029(16) -0.0004(17) 0.0113(17)
C23 0.0226(17) 0.0212(17) 0.0241(18) -0.0024(14) 0.0023(14) 0.0047(14)
C24 0.0304(19) 0.0279(19) 0.0227(18) 0.0016(15) 0.0023(15) 0.0039(16)
C25 0.0261(19) 0.033(2) 0.0237(19) 0.0036(15) -0.0042(15) 0.0070(16)
C26 0.0184(17) 0.032(2) 0.031(2) 0.0027(15) 0.0006(15) 0.0025(15)
C27 0.0212(17) 0.0249(18) 0.0258(19) 0.0026(14) 0.0035(14) 0.0016(15)
C28 0.055(3) 0.068(3) 0.035(2) -0.015(2) 0.001(2) 0.016(2)
C29 0.041(2) 0.064(3) 0.035(2) 0.004(2) 0.0106(18) 0.020(2)
C30 0.069(3) 0.073(3) 0.043(3) 0.024(2) 0.023(2) 0.032(3)
C31 0.030(2) 0.039(2) 0.038(2) 0.0079(17) 0.0037(17) -0.0009(17)
C32 0.031(2) 0.028(2) 0.043(2) 0.0060(16) 0.0042(17) 0.0059(16)
C33 0.029(2) 0.038(2) 0.036(2) 0.0021(17) 0.0083(17) 0.0064(17)

loop_
_atom_type_symbol
_atom_type_description
_atom_type_scat_dispersion_real
_atom_type_scat_dispersion_imag
_atom_type_scat_source
C C 0.0033 0.0016 'International Tables Vol C Tables 4.2.6.8 and 6.1.1.4'
H H 0.0000 0.0000 'International Tables Vol C Tables 4.2.6.8 and 6.1.1.4'
Zr Zr -2.9673 0.5597 'International Tables Vol C Tables 4.2.6.8 and 6.1.1.4'
Si Si 0.0817 0.0704 'International Tables Vol C Tables 4.2.6.8 and 6.1.1.4'

loop_
_geom_angle_atom_site_label_1
_geom_angle_atom_site_label_2
_geom_angle_atom_site_label_3
_geom_angle
C7 Zr1 C2 35.85(11)
C7 Zr1 C6 36.21(11)
C2 Zr1 C6 62.45(11)
C7 Zr1 C25 147.76(12)
C2 Zr1 C25 149.90(12)
C6 Zr1 C25 111.56(12)
C7 Zr1 C1 58.24(11)
C2 Zr1 C1 33.28(11)
C6 Zr1 C1 92.41(11)
C25 Zr1 C1 150.56(11)
C7 Zr1 C5 61.62(12)
C2 Zr1 C5 69.14(12)
C6 Zr1 C5 33.71(12)
C25 Zr1 C5 90.18(12)
C1 Zr1 C5 102.12(11)
C7 Zr1 C23 144.64(11)
C2 Zr1 C23 149.52(11)
C6 Zr1 C23 140.83(11)
C25 Zr1 C23 53.74(11)
C1 Zr1 C23 116.31(11)
C5 Zr1 C23 141.27(11)
C7 Zr1 C26 124.68(11)
C2 Zr1 C26 155.79(12)
C6 Zr1 C26 93.73(12)
C25 Zr1 C26 32.48(11)
C1 Zr1 C26 167.84(11)
C5 Zr1 C26 88.74(12)
C23 Zr1 C26 53.62(11)
C7 Zr1 C24 177.38(11)
C2 Zr1 C24 145.82(11)
C6 Zr1 C24 144.40(12)
C25 Zr1 C24 32.96(11)
C1 Zr1 C24 122.01(11)
C5 Zr1 C24 120.23(12)
C23 Zr1 C24 32.75(10)
C26 Zr1 C24 54.44(11)
C7 Zr1 C27 122.59(11)
C2 Zr1 C27 154.67(11)
C6 Zr1 C27 107.87(11)
C25 Zr1 C27 54.41(11)
C1 Zr1 C27 135.24(11)
C5 Zr1 C27 117.01(11)
C23 Zr1 C27 32.96(10)
C26 Zr1 C27 32.61(11)
C24 Zr1 C27 55.16(11)
C7 Zr1 C8 34.68(11)
C2 Zr1 C8 55.58(10)
C6 Zr1 C8 63.02(11)
C25 Zr1 C8 151.53(11)
C1 Zr1 C8 54.96(10)
C5 Zr1 C8 94.40(11)
C23 Zr1 C8 111.02(10)
C26 Zr1 C8 119.43(10)
C24 Zr1 C8 142.91(11)
C27 Zr1 C8 99.09(10)
C7 Zr1 C4 70.59(12)
C2 Zr1 C4 56.54(12)
C6 Zr1 C4 59.37(11)
C25 Zr1 C4 94.28(12)
C1 Zr1 C4 83.18(11)
C5 Zr1 C4 32.18(11)
C23 Zr1 C4 144.50(12)
C26 Zr1 C4 108.98(12)
C24 Zr1 C4 111.98(12)
C27 Zr1 C4 141.52(12)
C8 Zr1 C4 104.46(12)
C7 Zr1 H1 114.9(14)
C2 Zr1 H1 79.4(14)
C6 Zr1 H1 124.7(14)
C25 Zr1 H1 82.1(14)
C1 Zr1 H1 69.9(14)
C5 Zr1 H1 97.5(14)
C23 Zr1 H1 91.5(14)
C26 Zr1 H1 114.5(14)
C24 Zr1 H1 67.1(14)
C27 Zr1 H1 121.7(14)
C8 Zr1 H1 124.9(14)
C4 Zr1 H1 66.5(14)
C30 Si1 C29 111.9(2)
C30 Si1 C28 108.2(2)
C29 Si1 C28 107.7(2)
C30 Si1 C24 110.80(18)
C29 Si1 C24 110.32(17)
C28 Si1 C24 107.79(18)
C2 C1 C13 106.6(3)
C2 C1 C14 124.3(3)
C13 C1 C14 127.2(3)
C2 C1 Zr1 68.06(18)
C13 C1 Zr1 77.18(18)
C14 C1 Zr1 131.6(2)
C32 Si2 C31 109.39(18)
C32 Si2 C33 109.82(17)
C31 Si2 C33 108.46(17)
C32 Si2 C27 109.87(16)
C31 Si2 C27 105.28(16)
C33 Si2 C27 113.86(16)
C1 C2 C7 111.3(3)
C1 C2 C3 127.1(3)
C7 C2 C3 118.7(3)
C1 C2 Zr1 78.66(19)
C7 C2 Zr1 69.45(18)
C3 C2 Zr1 103.0(2)
C2 C3 C4 102.4(3)
C2 C3 C15 113.5(3)
C4 C3 C15 114.5(3)
C2 C3 H3A 108.7
C4 C3 H3A 108.7
C15 C3 H3A 108.7
C5 C4 C3 116.6(3)
C5 C4 C16 122.7(3)
C3 C4 C16 116.1(3)
C5 C4 Zr1 71.4(2)
C3 C4 Zr1 94.3(2)
C16 C4 Zr1 124.5(3)
C4 C5 C6 121.1(3)
C4 C5 C17 119.2(3)
C6 C5 C17 119.6(3)
C4 C5 Zr1 76.4(2)
C6 C5 Zr1 69.53(19)
C17 C5 Zr1 123.9(3)
C5 C6 C7 116.8(3)
C5 C6 C18 120.7(3)
C7 C6 C18 122.5(3)
C5 C6 Zr1 76.8(2)
C7 C6 Zr1 67.59(18)
C18 C6 Zr1 126.1(2)
C2 C7 C6 117.1(3)
C2 C7 C8 104.9(3)
C6 C7 C8 124.8(3)
C2 C7 Zr1 74.71(18)
C6 C7 Zr1 76.20(19)
C8 C7 Zr1 82.61(18)
C13 C8 C9 119.6(3)
C13 C8 C7 107.7(3)
C9 C8 C7 132.2(3)
C13 C8 Zr1 75.28(18)
C9 C8 Zr1 134.4(2)
C7 C8 Zr1 62.72(17)
C10 C9 C8 117.8(3)
C10 C9 C19 121.4(3)
C8 C9 C19 119.9(3)
C9 C10 C11 121.9(3)
C9 C10 C20 120.0(3)
C11 C10 C20 118.1(3)
C12 C11 C10 121.1(3)
C12 C11 C21 121.2(3)
C10 C11 C21 117.6(3)
C11 C12 C13 117.9(3)
C11 C12 C22 122.6(3)
C13 C12 C22 119.5(3)
C12 C13 C8 120.7(3)
C12 C13 C1 130.7(3)
C8 C13 C1 108.5(3)
C12 C13 Zr1 125.6(2)
C8 C13 Zr1 72.59(18)
C1 C13 Zr1 69.84(18)
C1 C14 H14A 109.5
C1 C14 H14B 109.5
H14A C14 H14B 109.5
C1 C14 H14C 109.5
H14A C14 H14C 109.5
H14B C14 H14C 109.5
C3 C15 H15A 109.5
C3 C15 H15B 109.5
H15A C15 H15B 109.5
C3 C15 H15C 109.5
H15A C15 H15C 109.5
H15B C15 H15C 109.5
C4 C16 H16A 109.5
C4 C16 H16B 109.5
H16A C16 H16B 109.5
C4 C16 H16C 109.5
H16A C16 H16C 109.5
H16B C16 H16C 109.5
C5 C17 H17A 109.5
C5 C17 H17B 109.5
H17A C17 H17B 109.5
C5 C17 H17C 109.5
H17A C17 H17C 109.5
H17B C17 H17C 109.5
C6 C18 H18A 109.5
C6 C18 H18B 109.5
H18A C18 H18B 109.5
C6 C18 H18C 109.5
H18A C18 H18C 109.5
H18B C18 H18C 109.5
C9 C19 H19A 109.5
C9 C19 H19B 109.5
H19A C19 H19B 109.5
C9 C19 H19C 109.5
H19A C19 H19C 109.5
H19B C19 H19C 109.5
C10 C20 H20A 109.5
C10 C20 H20B 109.5
H20A C20 H20B 109.5
C10 C20 H20C 109.5
H20A C20 H20C 109.5
H20B C20 H20C 109.5
C11 C21 H21A 109.5
C11 C21 H21B 109.5
H21A C21 H21B 109.5
C11 C21 H21C 109.5
H21A C21 H21C 109.5
H21B C21 H21C 109.5
C12 C22 H22A 109.5
C12 C22 H22B 109.5
H22A C22 H22B 109.5
C12 C22 H22C 109.5
H22A C22 H22C 109.5
H22B C22 H22C 109.5
C24 C23 C27 110.6(3)
C24 C23 Zr1 74.16(19)
C27 C23 Zr1 74.64(18)
C24 C23 H23A 124.5
C27 C23 H23A 124.5
Zr1 C23 H23A 124.5
C23 C24 C25 105.3(3)
C23 C24 Si1 126.1(3)
C25 C24 Si1 128.4(3)
C23 C24 Zr1 73.10(19)
C25 C24 Zr1 71.93(19)
Si1 C24 Zr1 123.67(16)
C26 C25 C24 109.7(3)
C26 C25 Zr1 74.94(19)
C24 C25 Zr1 75.12(19)
C26 C25 H25A 124.8
C24 C25 H25A 124.8
Zr1 C25 H25A 124.8
C25 C26 C27 109.3(3)
C25 C26 Zr1 72.57(19)
C27 C26 Zr1 74.73(19)
C25 C26 H26A 125.1
C27 C26 H26A 125.1
Zr1 C26 H26A 125.1
C26 C27 C23 105.2(3)
C26 C27 Si2 126.1(2)
C23 C27 Si2 124.5(2)
C26 C27 Zr1 72.66(18)
C23 C27 Zr1 72.40(17)
Si2 C27 Zr1 137.57(17)
Si1 C28 H28A 109.5
Si1 C28 H28B 109.5
H28A C28 H28B 109.5
Si1 C28 H28C 109.5
H28A C28 H28C 109.5
H28B C28 H28C 109.5
Si1 C29 H29A 109.5
Si1 C29 H29B 109.5
H29A C29 H29B 109.5
Si1 C29 H29C 109.5
H29A C29 H29C 109.5
H29B C29 H29C 109.5
Si1 C30 H30A 109.5
Si1 C30 H30B 109.5
H30A C30 H30B 109.5
Si1 C30 H30C 109.5
H30A C30 H30C 109.5
H30B C30 H30C 109.5
Si2 C31 H31A 109.5
Si2 C31 H31B 109.5
H31A C31 H31B 109.5
Si2 C31 H31C 109.5
H31A C31 H31C 109.5
H31B C31 H31C 109.5
Si2 C32 H32A 109.5
Si2 C32 H32B 109.5
H32A C32 H32B 109.5
Si2 C32 H32C 109.5
H32A C32 H32C 109.5
H32B C32 H32C 109.5
Si2 C33 H33A 109.5
Si2 C33 H33B 109.5
H33A C33 H33B 109.5
Si2 C33 H33C 109.5
H33A C33 H33C 109.5
H33B C33 H33C 109.5

loop_
_geom_bond_atom_site_label_1
_geom_bond_atom_site_label_2
_geom_bond_distance
Zr1 C7 2.301(3)
Zr1 C2 2.370(3)
Zr1 C6 2.417(3)
Zr1 C25 2.487(3)
Zr1 C1 2.505(3)
Zr1 C5 2.511(3)
Zr1 C23 2.515(3)
Zr1 C26 2.517(3)
Zr1 C24 2.528(3)
Zr1 C27 2.544(3)
Zr1 C13 2.602(3)
Zr1 C8 2.567(3)
Zr1 C4 2.575(4)
Zr1 H1 1.68(4)
Si1 C30 1.862(4)
Si1 C29 1.863(4)
Si1 C28 1.867(4)
Si1 C24 1.868(3)
C1 C2 1.402(5)
C1 C13 1.453(4)
C1 C14 1.507(4)
Si2 C32 1.859(4)
Si2 C31 1.866(4)
Si2 C33 1.870(4)
Si2 C27 1.871(3)
C2 C7 1.439(4)
C2 C3 1.505(5)
C3 C4 1.508(5)
C3 C15 1.531(5)
C3 H3A 0.9800
C4 C5 1.411(5)
C4 C16 1.520(5)
C5 C6 1.432(5)
C5 C17 1.518(5)
C6 C7 1.470(5)
C6 C18 1.515(4)
C7 C8 1.473(4)
C8 C13 1.431(4)
C8 C9 1.434(4)
C9 C10 1.379(5)
C9 C19 1.505(5)
C10 C11 1.432(5)
C10 C20 1.520(5)
C11 C12 1.383(5)
C11 C21 1.517(5)
C12 C13 1.423(5)
C12 C22 1.510(5)
C14 H14A 0.9600
C14 H14B 0.9600
C14 H14C 0.9600
C15 H15A 0.9600
C15 H15B 0.9600
C15 H15C 0.9600
C16 H16A 0.9600
C16 H16B 0.9600
C16 H16C 0.9600
C17 H17A 0.9600
C17 H17B 0.9600
C17 H17C 0.9600
C18 H18A 0.9600
C18 H18B 0.9600
C18 H18C 0.9600
C19 H19A 0.9600
C19 H19B 0.9600
C19 H19C 0.9600
C20 H20A 0.9600
C20 H20B 0.9600
C20 H20C 0.9600
C21 H21A 0.9600
C21 H21B 0.9600
C21 H21C 0.9600
C22 H22A 0.9600
C22 H22B 0.9600
C22 H22C 0.9600
C23 C24 1.422(5)
C23 C27 1.435(4)
C23 H23A 0.9800
C24 C25 1.423(5)
C25 C26 1.400(5)
C25 H25A 0.9800
C26 C27 1.421(5)
C26 H26A 0.9800
C28 H28A 0.9600
C28 H28B 0.9600
C28 H28C 0.9600
C29 H29A 0.9600
C29 H29B 0.9600
C29 H29C 0.9600
C30 H30A 0.9600
C30 H30B 0.9600
C30 H30C 0.9600
C31 H31A 0.9600
C31 H31B 0.9600
C31 H31C 0.9600
C32 H32A 0.9600
C32 H32B 0.9600
C32 H32C 0.9600
C33 H33A 0.9600
C33 H33B 0.9600
C33 H33C 0.9600

loop_
_geom_torsion_atom_site_label_1
_geom_torsion_atom_site_label_2
_geom_torsion_atom_site_label_3
_geom_torsion_atom_site_label_4
_geom_torsion
C7 Zr1 C1 C2 -37.42(19)
C6 Zr1 C1 C2 -24.8(2)
C25 Zr1 C1 C2 120.6(3)
C5 Zr1 C1 C2 7.8(2)
C23 Zr1 C1 C2 -177.24(18)
C26 Zr1 C1 C2 -145.1(5)
C24 Zr1 C1 C2 145.65(19)
C27 Zr1 C1 C2 -143.41(19)
C8 Zr1 C1 C2 -79.1(2)
C4 Zr1 C1 C2 33.9(2)
C7 Zr1 C1 C13 76.64(19)
C2 Zr1 C1 C13 114.1(3)
C6 Zr1 C1 C13 89.24(19)
C25 Zr1 C1 C13 -125.4(2)
C5 Zr1 C1 C13 121.84(19)
C23 Zr1 C1 C13 -63.2(2)
C26 Zr1 C1 C13 -31.1(6)
C24 Zr1 C1 C13 -100.3(2)
C27 Zr1 C1 C13 -29.4(2)
C8 Zr1 C1 C13 34.99(17)
C4 Zr1 C1 C13 148.0(2)
C7 Zr1 C1 C14 -154.5(3)
C2 Zr1 C1 C14 -117.1(4)
C6 Zr1 C1 C14 -141.9(3)
C25 Zr1 C1 C14 3.5(4)
C5 Zr1 C1 C14 -109.3(3)
C23 Zr1 C1 C14 65.7(3)
C26 Zr1 C1 C14 97.8(6)
C24 Zr1 C1 C14 28.6(3)
C27 Zr1 C1 C14 99.5(3)
C8 Zr1 C1 C14 163.9(3)
C4 Zr1 C1 C14 -83.1(3)
C13 C1 C2 C7 -5.8(4)
C14 C1 C2 C7 -171.3(3)
Zr1 C1 C2 C7 62.5(2)
C13 C1 C2 C3 -166.1(3)
C14 C1 C2 C3 28.5(5)
Zr1 C1 C2 C3 -97.8(3)
C13 C1 C2 Zr1 -68.3(2)
C14 C1 C2 Zr1 126.3(3)
C7 Zr1 C2 C1 118.1(3)
C6 Zr1 C2 C1 151.8(2)
C25 Zr1 C2 C1 -122.4(2)
C5 Zr1 C2 C1 -171.9(2)
C23 Zr1 C2 C1 4.9(3)
C26 Zr1 C2 C1 162.9(2)
C24 Zr1 C2 C1 -58.4(3)
C27 Zr1 C2 C1 78.8(3)
C8 Zr1 C2 C1 77.0(2)
C4 Zr1 C2 C1 -138.3(2)
C6 Zr1 C2 C7 33.70(19)
C25 Zr1 C2 C7 119.5(2)
C1 Zr1 C2 C7 -118.1(3)
C5 Zr1 C2 C7 70.1(2)
C23 Zr1 C2 C7 -113.2(2)
C26 Zr1 C2 C7 44.8(4)
C24 Zr1 C2 C7 -176.5(2)
C27 Zr1 C2 C7 -39.3(3)
C8 Zr1 C2 C7 -41.07(18)
C4 Zr1 C2 C7 103.6(2)
C7 Zr1 C2 C3 -116.1(3)
C6 Zr1 C2 C3 -82.4(2)
C25 Zr1 C2 C3 3.4(4)
C1 Zr1 C2 C3 125.8(3)
C5 Zr1 C2 C3 -46.1(2)
C23 Zr1 C2 C3 130.7(2)
C26 Zr1 C2 C3 -71.3(3)
C24 Zr1 C2 C3 67.4(3)
C27 Zr1 C2 C3 -155.4(2)
C8 Zr1 C2 C3 -157.2(3)
C4 Zr1 C2 C3 -12.55(19)
C1 C2 C3 C4 103.9(4)
C7 C2 C3 C4 -55.0(4)
Zr1 C2 C3 C4 18.5(3)
C1 C2 C3 C15 -132.1(4)
C7 C2 C3 C15 69.0(4)
Zr1 C2 C3 C15 142.5(2)
C2 C3 C4 C5 54.8(4)
C15 C3 C4 C5 -68.5(4)
C2 C3 C4 C16 -148.5(3)
C15 C3 C4 C16 88.2(4)
C2 C3 C4 Zr1 -16.6(3)
C15 C3 C4 Zr1 -139.9(3)
C7 Zr1 C4 C5 -67.3(2)
C2 Zr1 C4 C5 -104.4(2)
C6 Zr1 C4 C5 -29.1(2)
C25 Zr1 C4 C5 83.5(2)
C1 Zr1 C4 C5 -126.0(2)
C23 Zr1 C4 C5 107.1(3)
C26 Zr1 C4 C5 53.8(2)
C24 Zr1 C4 C5 112.2(2)
C27 Zr1 C4 C5 51.1(3)
C8 Zr1 C4 C5 -74.9(2)
C7 Zr1 C4 C3 49.4(2)
C2 Zr1 C4 C3 12.23(19)
C6 Zr1 C4 C3 87.6(2)
C25 Zr1 C4 C3 -159.8(2)
C1 Zr1 C4 C3 -9.3(2)
C5 Zr1 C4 C3 116.6(3)
C23 Zr1 C4 C3 -136.2(2)
C26 Zr1 C4 C3 170.5(2)
C24 Zr1 C4 C3 -131.1(2)
C27 Zr1 C4 C3 167.69(19)
C8 Zr1 C4 C3 41.8(2)
C7 Zr1 C4 C16 175.3(3)
C2 Zr1 C4 C16 138.1(3)
C6 Zr1 C4 C16 -146.5(4)
C25 Zr1 C4 C16 -33.9(3)
C1 Zr1 C4 C16 116.6(3)
C5 Zr1 C4 C16 -117.5(4)
C23 Zr1 C4 C16 -10.3(4)
C26 Zr1 C4 C16 -63.6(3)
C24 Zr1 C4 C16 -5.2(3)
C27 Zr1 C4 C16 -66.4(4)
C8 Zr1 C4 C16 167.7(3)
C3 C4 C5 C6 -29.9(5)
C16 C4 C5 C6 175.1(4)
Zr1 C4 C5 C6 55.5(3)
C3 C4 C5 C17 153.2(3)
C16 C4 C5 C17 -1.8(6)
Zr1 C4 C5 C17 -121.4(3)
C3 C4 C5 Zr1 -85.4(3)
C16 C4 C5 Zr1 119.6(4)
C7 Zr1 C5 C4 98.6(2)
C2 Zr1 C5 C4 59.9(2)
C6 Zr1 C5 C4 131.2(3)
C25 Zr1 C5 C4 -97.8(2)
C1 Zr1 C5 C4 55.3(2)
C23 Zr1 C5 C4 -117.5(2)
C26 Zr1 C5 C4 -130.2(2)
C24 Zr1 C5 C4 -83.5(2)
C27 Zr1 C5 C4 -147.1(2)
C8 Zr1 C5 C4 110.4(2)
C7 Zr1 C5 C6 -32.57(19)
C2 Zr1 C5 C6 -71.3(2)
C25 Zr1 C5 C6 131.1(2)
C1 Zr1 C5 C6 -75.9(2)
C23 Zr1 C5 C6 111.3(2)
C26 Zr1 C5 C6 98.6(2)
C24 Zr1 C5 C6 145.32(19)
C27 Zr1 C5 C6 81.7(2)
C8 Zr1 C5 C6 -20.8(2)
C4 Zr1 C5 C6 -131.2(3)
C7 Zr1 C5 C17 -145.2(3)
C2 Zr1 C5 C17 176.1(3)
C6 Zr1 C5 C17 -112.6(4)
C25 Zr1 C5 C17 18.5(3)
C1 Zr1 C5 C17 171.6(3)
C23 Zr1 C5 C17 -1.2(4)
C26 Zr1 C5 C17 -13.9(3)
C24 Zr1 C5 C17 32.7(3)
C27 Zr1 C5 C17 -30.8(3)
C8 Zr1 C5 C17 -133.4(3)
C4 Zr1 C5 C17 116.3(4)
C4 C5 C6 C7 -2.6(5)
C17 C5 C6 C7 174.3(3)
Zr1 C5 C6 C7 56.1(3)
C4 C5 C6 C18 176.9(3)
C17 C5 C6 C18 -6.2(5)
Zr1 C5 C6 C18 -124.4(3)
C4 C5 C6 Zr1 -58.7(3)
C17 C5 C6 Zr1 118.2(3)
C7 Zr1 C6 C5 126.7(3)
C2 Zr1 C6 C5 93.3(2)
C25 Zr1 C6 C5 -54.1(2)
C1 Zr1 C6 C5 108.4(2)
C23 Zr1 C6 C5 -112.7(2)
C26 Zr1 C6 C5 -82.1(2)
C24 Zr1 C6 C5 -57.6(3)
C27 Zr1 C6 C5 -112.12(19)
C8 Zr1 C6 C5 156.6(2)
C4 Zr1 C6 C5 27.78(19)
C2 Zr1 C6 C7 -33.37(17)
C25 Zr1 C6 C7 179.16(17)
C1 Zr1 C6 C7 -18.31(19)
C5 Zr1 C6 C7 -126.7(3)
C23 Zr1 C6 C7 120.6(2)
C26 Zr1 C6 C7 151.19(18)
C24 Zr1 C6 C7 175.66(18)
C27 Zr1 C6 C7 121.18(18)
C8 Zr1 C6 C7 29.90(17)
C4 Zr1 C6 C7 -98.9(2)
C7 Zr1 C6 C18 -114.8(4)
C2 Zr1 C6 C18 -148.1(3)
C25 Zr1 C6 C18 64.4(3)
C1 Zr1 C6 C18 -133.1(3)
C5 Zr1 C6 C18 118.5(4)
C23 Zr1 C6 C18 5.9(4)
C26 Zr1 C6 C18 36.4(3)
C24 Zr1 C6 C18 60.9(4)
C27 Zr1 C6 C18 6.4(3)
C8 Zr1 C6 C18 -84.9(3)
C4 Zr1 C6 C18 146.3(3)
C1 C2 C7 C6 -133.5(3)
C3 C2 C7 C6 28.6(4)
Zr1 C2 C7 C6 -65.3(3)
C1 C2 C7 C8 9.6(4)
C3 C2 C7 C8 171.7(3)
Zr1 C2 C7 C8 77.8(2)
C1 C2 C7 Zr1 -68.2(3)
C3 C2 C7 Zr1 93.9(3)
C5 C6 C7 C2 3.5(4)
C18 C6 C7 C2 -176.0(3)
Zr1 C6 C7 C2 64.5(3)
C5 C6 C7 C8 -131.5(3)
C18 C6 C7 C8 48.9(5)
Zr1 C6 C7 C8 -70.6(3)
C5 C6 C7 Zr1 -60.9(3)
C18 C6 C7 Zr1 119.5(3)
C6 Zr1 C7 C2 -123.6(3)
C25 Zr1 C7 C2 -125.1(2)
C1 Zr1 C7 C2 34.71(18)
C5 Zr1 C7 C2 -93.2(2)
C23 Zr1 C7 C2 126.3(2)
C26 Zr1 C7 C2 -159.41(18)
C24 Zr1 C7 C2 131(2)
C27 Zr1 C7 C2 161.25(18)
C8 Zr1 C7 C2 107.7(3)
C4 Zr1 C7 C2 -59.30(19)
C2 Zr1 C7 C6 123.6(3)
C25 Zr1 C7 C6 -1.5(3)
C1 Zr1 C7 C6 158.3(2)
C5 Zr1 C7 C6 30.38(17)
C23 Zr1 C7 C6 -110.0(2)
C26 Zr1 C7 C6 -35.8(2)
C24 Zr1 C7 C6 -105(2)
C27 Zr1 C7 C6 -75.1(2)
C8 Zr1 C7 C6 -128.7(3)
C4 Zr1 C7 C6 64.33(19)
C2 Zr1 C7 C8 -107.7(3)
C6 Zr1 C7 C8 128.7(3)
C25 Zr1 C7 C8 127.2(2)
C1 Zr1 C7 C8 -73.01(18)
C5 Zr1 C7 C8 159.0(2)
C23 Zr1 C7 C8 18.6(3)
C26 Zr1 C7 C8 92.9(2)
C24 Zr1 C7 C8 23(3)
C27 Zr1 C7 C8 53.5(2)
C4 Zr1 C7 C8 -167.0(2)
C2 C7 C8 C13 -9.6(3)
C6 C7 C8 C13 129.8(3)
Zr1 C7 C8 C13 62.3(2)
C2 C7 C8 C9 161.5(3)
C6 C7 C8 C9 -59.0(5)
Zr1 C7 C8 C9 -126.5(3)
C2 C7 C8 Zr1 -72.0(2)
C6 C7 C8 Zr1 67.5(3)
C7 Zr1 C8 C13 -119.3(3)
C2 Zr1 C8 C13 -76.72(19)
C6 Zr1 C8 C13 -150.4(2)
C25 Zr1 C8 C13 123.8(2)
C1 Zr1 C8 C13 -35.93(17)
C5 Zr1 C8 C13 -137.67(18)
C23 Zr1 C8 C13 72.15(19)
C26 Zr1 C8 C13 131.30(18)
C24 Zr1 C8 C13 62.5(2)
C27 Zr1 C8 C13 104.07(18)
C4 Zr1 C8 C13 -106.62(19)
C7 Zr1 C8 C9 123.5(4)
C2 Zr1 C8 C9 166.0(4)
C6 Zr1 C8 C9 92.3(3)
C25 Zr1 C8 C9 6.6(5)
C1 Zr1 C8 C9 -153.2(4)
C5 Zr1 C8 C9 105.1(3)
C23 Zr1 C8 C9 -45.1(3)
C26 Zr1 C8 C9 14.1(4)
C24 Zr1 C8 C9 -54.8(4)
C27 Zr1 C8 C9 -13.2(3)
C4 Zr1 C8 C9 136.1(3)
C2 Zr1 C8 C7 42.55(18)
C6 Zr1 C8 C7 -31.17(17)
C25 Zr1 C8 C7 -116.9(2)
C1 Zr1 C8 C7 83.33(19)
C5 Zr1 C8 C7 -18.40(19)
C23 Zr1 C8 C7 -168.59(17)
C26 Zr1 C8 C7 -109.44(19)
C24 Zr1 C8 C7 -178.28(19)
C27 Zr1 C8 C7 -136.67(18)
C4 Zr1 C8 C7 12.6(2)
C13 C8 C9 C10 -8.7(5)
C7 C8 C9 C10 -179.1(3)
Zr1 C8 C9 C10 89.7(4)
C13 C8 C9 C19 160.7(3)
C7 C8 C9 C19 -9.7(5)
Zr1 C8 C9 C19 -100.9(4)
C8 C9 C10 C11 2.3(5)
C19 C9 C10 C11 -166.9(3)
C8 C9 C10 C20 -178.5(3)
C19 C9 C10 C20 12.3(5)
C9 C10 C11 C12 1.6(5)
C20 C10 C11 C12 -177.6(3)
C9 C10 C11 C21 177.9(3)
C20 C10 C11 C21 -1.3(5)
C10 C11 C12 C13 0.9(5)
C21 C11 C12 C13 -175.2(3)
C10 C11 C12 C22 -178.2(3)
C21 C11 C12 C22 5.6(5)
C11 C12 C13 C8 -7.5(5)
C22 C12 C13 C8 171.7(3)
C11 C12 C13 C1 169.5(3)
C22 C12 C13 C1 -11.3(5)
C11 C12 C13 Zr1 -97.3(3)
C22 C12 C13 Zr1 81.9(4)
C9 C8 C13 C12 11.5(5)
C7 C8 C13 C12 -176.0(3)
Zr1 C8 C13 C12 -121.5(3)
C9 C8 C13 C1 -166.0(3)
C7 C8 C13 C1 6.4(3)
Zr1 C8 C13 C1 60.9(2)
C9 C8 C13 Zr1 133.1(3)
C7 C8 C13 Zr1 -54.5(2)
C2 C1 C13 C12 -177.8(3)
C14 C1 C13 C12 -12.9(6)
Zr1 C1 C13 C12 120.1(3)
C2 C1 C13 C8 -0.5(4)
C14 C1 C13 C8 164.3(3)
Zr1 C1 C13 C8 -62.7(2)
C2 C1 C13 Zr1 62.1(2)
C14 C1 C13 Zr1 -133.0(3)
C7 Zr1 C13 C12 152.1(3)
C2 Zr1 C13 C12 -164.2(3)
C6 Zr1 C13 C12 141.8(3)
C25 Zr1 C13 C12 -5.8(4)
C1 Zr1 C13 C12 -126.3(4)
C5 Zr1 C13 C12 164.7(3)
C23 Zr1 C13 C12 -0.3(3)
C26 Zr1 C13 C12 44.7(3)
C24 Zr1 C13 C12 -25.3(3)
C27 Zr1 C13 C12 32.8(3)
C8 Zr1 C13 C12 115.7(3)
C4 Zr1 C13 C12 -160.6(3)
C7 Zr1 C13 C8 36.41(17)
C2 Zr1 C13 C8 80.10(19)
C6 Zr1 C13 C8 26.10(19)
C25 Zr1 C13 C8 -121.5(2)
C1 Zr1 C13 C8 118.0(3)
C5 Zr1 C13 C8 49.0(2)
C23 Zr1 C13 C8 -115.99(18)
C26 Zr1 C13 C8 -71.0(2)
C24 Zr1 C13 C8 -141.00(18)
C27 Zr1 C13 C8 -82.91(19)
C4 Zr1 C13 C8 83.74(19)
C7 Zr1 C13 C1 -81.63(19)
C2 Zr1 C13 C1 -37.94(18)
C6 Zr1 C13 C1 -91.95(19)
C25 Zr1 C13 C1 120.4(2)
C5 Zr1 C13 C1 -69.0(2)
C23 Zr1 C13 C1 125.97(18)
C26 Zr1 C13 C1 170.96(18)
C24 Zr1 C13 C1 100.95(19)
C27 Zr1 C13 C1 159.05(18)
C8 Zr1 C13 C1 -118.0(3)
C4 Zr1 C13 C1 -34.3(2)
C7 Zr1 C23 C24 179.6(2)
C2 Zr1 C23 C24 -111.9(3)
C6 Zr1 C23 C24 118.1(2)
C25 Zr1 C23 C24 38.43(19)
C1 Zr1 C23 C24 -108.9(2)
C5 Zr1 C23 C24 63.2(3)
C26 Zr1 C23 C24 79.1(2)
C27 Zr1 C23 C24 117.2(3)
C8 Zr1 C23 C24 -169.18(19)
C4 Zr1 C23 C24 8.8(3)
C7 Zr1 C23 C27 62.4(3)
C2 Zr1 C23 C27 130.9(2)
C6 Zr1 C23 C27 1.0(3)
C25 Zr1 C23 C27 -78.7(2)
C1 Zr1 C23 C27 133.90(19)
C5 Zr1 C23 C27 -54.0(3)
C26 Zr1 C23 C27 -38.11(19)
C24 Zr1 C23 C27 -117.2(3)
C8 Zr1 C23 C27 73.7(2)
C4 Zr1 C23 C27 -108.4(2)
C27 C23 C24 C25 1.2(4)
Zr1 C23 C24 C25 -65.2(2)
C27 C23 C24 Si1 -173.9(2)
Zr1 C23 C24 Si1 119.7(3)
C27 C23 C24 Zr1 66.4(2)
C30 Si1 C24 C23 -159.3(3)
C29 Si1 C24 C23 -34.8(4)
C28 Si1 C24 C23 82.6(3)
C30 Si1 C24 C25 26.8(4)
C29 Si1 C24 C25 151.3(3)
C28 Si1 C24 C25 -91.3(4)
C30 Si1 C24 Zr1 -66.2(3)
C29 Si1 C24 Zr1 58.3(2)
C28 Si1 C24 Zr1 175.6(2)
C7 Zr1 C24 C23 -5(3)
C2 Zr1 C24 C23 123.1(2)
C6 Zr1 C24 C23 -106.9(2)
C25 Zr1 C24 C23 -112.9(3)
C1 Zr1 C24 C23 89.7(2)
C5 Zr1 C24 C23 -139.72(19)
C26 Zr1 C24 C23 -76.3(2)
C27 Zr1 C24 C23 -36.15(18)
C8 Zr1 C24 C23 16.9(3)
C4 Zr1 C24 C23 -174.53(19)
C7 Zr1 C24 C25 108(2)
C2 Zr1 C24 C25 -124.0(2)
C6 Zr1 C24 C25 6.0(3)
C1 Zr1 C24 C25 -157.47(19)
C5 Zr1 C24 C25 -26.9(2)
C23 Zr1 C24 C25 112.9(3)
C26 Zr1 C24 C25 36.54(19)
C27 Zr1 C24 C25 76.7(2)
C8 Zr1 C24 C25 129.7(2)
C4 Zr1 C24 C25 -61.7(2)
C7 Zr1 C24 Si1 -128(2)
C2 Zr1 C24 Si1 0.6(3)
C6 Zr1 C24 Si1 130.6(2)
C25 Zr1 C24 Si1 124.6(3)
C1 Zr1 C24 Si1 -32.8(2)
C5 Zr1 C24 Si1 97.8(2)
C23 Zr1 C24 Si1 -122.5(3)
C26 Zr1 C24 Si1 161.2(3)
C27 Zr1 C24 Si1 -158.7(3)
C8 Zr1 C24 Si1 -105.6(2)
C4 Zr1 C24 Si1 63.0(2)
C23 C24 C25 C26 -1.6(4)
Si1 C24 C25 C26 173.3(3)
Zr1 C24 C25 C26 -67.6(2)
C23 C24 C25 Zr1 66.0(2)
Si1 C24 C25 Zr1 -119.1(3)
C7 Zr1 C25 C26 -59.7(3)
C2 Zr1 C25 C26 -132.6(2)
C6 Zr1 C25 C26 -60.6(2)
C1 Zr1 C25 C26 157.0(2)
C5 Zr1 C25 C26 -87.4(2)
C23 Zr1 C25 C26 77.4(2)
C24 Zr1 C25 C26 115.6(3)
C27 Zr1 C25 C26 36.4(2)
C8 Zr1 C25 C26 12.2(3)
C4 Zr1 C25 C26 -119.3(2)
C7 Zr1 C25 C24 -175.3(2)
C2 Zr1 C25 C24 111.8(3)
C6 Zr1 C25 C24 -176.25(19)
C1 Zr1 C25 C24 41.4(3)
C5 Zr1 C25 C24 157.0(2)
C23 Zr1 C25 C24 -38.18(18)
C26 Zr1 C25 C24 -115.6(3)
C27 Zr1 C25 C24 -79.2(2)
C8 Zr1 C25 C24 -103.4(3)
C4 Zr1 C25 C24 125.1(2)
C24 C25 C26 C27 1.5(4)
Zr1 C25 C26 C27 -66.3(2)
C24 C25 C26 Zr1 67.8(2)
C7 Zr1 C26 C25 145.9(2)
C2 Zr1 C26 C25 115.8(3)
C6 Zr1 C26 C25 125.7(2)
C1 Zr1 C26 C25 -114.1(5)
C5 Zr1 C26 C25 92.3(2)
C23 Zr1 C26 C25 -77.8(2)
C24 Zr1 C26 C25 -37.1(2)
C27 Zr1 C26 C25 -116.4(3)
C8 Zr1 C26 C25 -173.35(19)
C4 Zr1 C26 C25 66.8(2)
C7 Zr1 C26 C27 -97.7(2)
C2 Zr1 C26 C27 -127.8(3)
C6 Zr1 C26 C27 -117.9(2)
C25 Zr1 C26 C27 116.4(3)
C1 Zr1 C26 C27 2.3(6)
C5 Zr1 C26 C27 -151.3(2)
C23 Zr1 C26 C27 38.54(18)
C24 Zr1 C26 C27 79.3(2)
C8 Zr1 C26 C27 -57.0(2)
C4 Zr1 C26 C27 -176.78(19)
C25 C26 C27 C23 -0.7(4)
Zr1 C26 C27 C23 -65.6(2)
C25 C26 C27 Si2 -158.3(3)
Zr1 C26 C27 Si2 136.8(3)
C25 C26 C27 Zr1 64.9(2)
C24 C23 C27 C26 -0.3(4)
Zr1 C23 C27 C26 65.8(2)
C24 C23 C27 Si2 157.7(2)
Zr1 C23 C27 Si2 -136.2(2)
C24 C23 C27 Zr1 -66.1(2)
C32 Si2 C27 C26 176.5(3)
C31 Si2 C27 C26 58.8(3)
C33 Si2 C27 C26 -59.9(3)
C32 Si2 C27 C23 23.0(3)
C31 Si2 C27 C23 -94.7(3)
C33 Si2 C27 C23 146.7(3)
C32 Si2 C27 Zr1 -78.9(3)
C31 Si2 C27 Zr1 163.4(2)
C33 Si2 C27 Zr1 44.7(3)
C7 Zr1 C27 C26 104.7(2)
C2 Zr1 C27 C26 130.8(3)
C6 Zr1 C27 C26 67.9(2)
C25 Zr1 C27 C26 -36.27(19)
C1 Zr1 C27 C26 -179.32(18)
C5 Zr1 C27 C26 32.6(2)
C23 Zr1 C27 C26 -112.8(3)
C24 Zr1 C27 C26 -76.9(2)
C8 Zr1 C27 C26 132.3(2)
C4 Zr1 C27 C26 4.9(3)
C7 Zr1 C27 C23 -142.49(19)
C2 Zr1 C27 C23 -116.4(3)
C6 Zr1 C27 C23 -179.35(19)
C25 Zr1 C27 C23 76.5(2)
C1 Zr1 C27 C23 -66.5(2)
C5 Zr1 C27 C23 145.40(19)
C26 Zr1 C27 C23 112.8(3)
C24 Zr1 C27 C23 35.90(19)
C8 Zr1 C27 C23 -114.9(2)
C4 Zr1 C27 C23 117.7(2)
C7 Zr1 C27 Si2 -20.3(3)
C2 Zr1 C27 Si2 5.8(4)
C6 Zr1 C27 Si2 -57.2(3)
C25 Zr1 C27 Si2 -161.3(3)
C1 Zr1 C27 Si2 55.7(3)
C5 Zr1 C27 Si2 -92.4(3)
C23 Zr1 C27 Si2 122.2(3)
C26 Zr1 C27 Si2 -125.0(3)
C24 Zr1 C27 Si2 158.1(3)
C8 Zr1 C27 Si2 7.3(3)
C4 Zr1 C27 Si2 -120.1(2)
